data_7029553
loop_
_publ_author_name
'Guo, Liping'
'Zhu, Xiancui'
'Zhou, Shuangliu'
'Mu, Xiaolong'
'Wei, Yun'
'Wang, Shaowu'
'Feng, Zhijun'
'Zhang, Guangchao'
'Deng, Baojia'

_publ_section_title
;
 Rare-earth alkyl complexes supported by formamidinate ligands: synthesis,
 structure, and catalytic activity for isoprene polymerization.
;
_journal_issue 18
_journal_name_full 'Dalton transactions (Cambridge, England : 2003)'
_journal_page_first 6842
_journal_page_last 6847
_journal_paper_doi 10.1039/c4dt00242c
_journal_volume 43
_journal_year 2014
_chemical_formula_sum 'C58 H89 N4 O Si Y'
_chemical_formula_weight 975.33
_chemical_name_systematic
; 
 ? 
;
_space_group_IT_number 14
_symmetry_cell_setting monoclinic
_symmetry_space_group_name_Hall '-P 2yn'
_symmetry_space_group_name_H-M 'P 1 21/n 1'
_atom_sites_solution_hydrogens geom
_atom_sites_solution_primary direct
_atom_sites_solution_secondary difmap
_audit_creation_method SHELXL-97
_cell_angle_alpha 90.00
_cell_angle_beta 92.476(3)
_cell_angle_gamma 90.00
_cell_formula_units_Z 4
_cell_length_a 13.795(2)
_cell_length_b 16.625(3)
_cell_length_c 28.098(5)
_cell_measurement_reflns_used 9185
_cell_measurement_temperature 173(2)
_cell_measurement_theta_max 24.74
_cell_measurement_theta_min 2.44
_cell_volume 6438.0(19)
_computing_cell_refinement 'Bruker SMART'
_computing_data_collection 'Bruker SMART'
_computing_data_reduction 'Bruker SAINT'
_computing_molecular_graphics 'Bruker SHELXTL'
_computing_publication_material 'Bruker SHELXTL'
_computing_structure_refinement 'SHELXL-97 (Sheldrick, 1997)'
_computing_structure_solution 'SHELXS-97 (Sheldrick, 1990)'
_diffrn_ambient_temperature 173(2)
_diffrn_measured_fraction_theta_full 0.998
_diffrn_measured_fraction_theta_max 0.998
_diffrn_measurement_device_type 'CCD area detector'
_diffrn_measurement_method 'phi and omega scans'
_diffrn_radiation_monochromator graphite
_diffrn_radiation_source 'fine-focus sealed tube'
_diffrn_radiation_type MoK\a
_diffrn_radiation_wavelength 0.71073
_diffrn_reflns_av_R_equivalents 0.0855
_diffrn_reflns_av_unetI/netI 0.1068
_diffrn_reflns_limit_h_max 17
_diffrn_reflns_limit_h_min -17
_diffrn_reflns_limit_k_max 21
_diffrn_reflns_limit_k_min -20
_diffrn_reflns_limit_l_max 36
_diffrn_reflns_limit_l_min -36
_diffrn_reflns_number 54427
_diffrn_reflns_theta_full 27.55
_diffrn_reflns_theta_max 27.55
_diffrn_reflns_theta_min 1.42
_exptl_absorpt_coefficient_mu 0.960
_exptl_absorpt_correction_T_max 0.7683
_exptl_absorpt_correction_T_min 0.7488
_exptl_absorpt_correction_type multi-scan
_exptl_crystal_colour colorless
_exptl_crystal_density_diffrn 1.006
_exptl_crystal_density_method 'not measured'
_exptl_crystal_description block
_exptl_crystal_F_000 2104
_exptl_crystal_size_max 0.32
_exptl_crystal_size_mid 0.31
_exptl_crystal_size_min 0.29
_platon_squeeze_details
;
;
_refine_diff_density_max 1.182
_refine_diff_density_min -0.592
_refine_diff_density_rms 0.064
_refine_ls_extinction_method none
_refine_ls_goodness_of_fit_ref 1.069
_refine_ls_hydrogen_treatment constr
_refine_ls_matrix_type full
_refine_ls_number_parameters 605
_refine_ls_number_reflns 14817
_refine_ls_number_restraints 30
_refine_ls_restrained_S_all 1.107
_refine_ls_R_factor_all 0.1146
_refine_ls_R_factor_gt 0.0580
_refine_ls_shift/su_max 0.001
_refine_ls_shift/su_mean 0.000
_refine_ls_structure_factor_coef Fsqd
_refine_ls_weighting_details 'calc w=1/[\s^2^(Fo^2^)+(0.0415P)^2^+0.7420P] where P=(Fo^2^+2Fc^2^)/3'
_refine_ls_weighting_scheme calc
_refine_ls_wR_factor_gt 0.1189
_refine_ls_wR_factor_ref 0.1318
_reflns_number_gt 8140
_reflns_number_total 14817
_reflns_threshold_expression >2sigma(I)
_cod_data_source_file c4dt00242c2.cif
_cod_data_source_block complex_2
_cod_depositor_comments
;
The following automatic conversions were performed:

'_symmetry_cell_setting' value 'Monoclinic' changed to 'monoclinic'
according to
/usr/data/users/saulius/crontab/automatic-downloads/rss-feeds/RSC/lib/dictionaries/cif_core.dic
dictionary named 'cif_core.dic' version 2.4.2 from 2011-04-26.

Automatic conversion script
Id: cif_fix_values 2281 2013-09-26 08:29:07Z andrius 
;
_cod_original_cell_volume 6437.7(19)
_cod_original_sg_symbol_H-M P2(1)/n
_cod_database_code 7029553

loop_
_symmetry_equiv_pos_as_xyz
'x, y, z'
'-x+1/2, y+1/2, -z+1/2'
'-x, -y, -z'
'x-1/2, -y-1/2, z-1/2'

loop_
_atom_site_label
_atom_site_type_symbol
_atom_site_fract_x
_atom_site_fract_y
_atom_site_fract_z
_atom_site_U_iso_or_equiv
_atom_site_adp_type
_atom_site_occupancy
_atom_site_symmetry_multiplicity
_atom_site_calc_flag
_atom_site_refinement_flags
C1 C 0.8992(3) 0.7271(2) 0.46724(13) 0.0553(10) Uani 1 1 d .
H1A H 0.9091 0.7811 0.4784 0.083 Uiso 1 1 calc R
H1B H 0.8358 0.7226 0.4520 0.083 Uiso 1 1 calc R
H1C H 0.9474 0.7140 0.4448 0.083 Uiso 1 1 calc R
N1 N 0.90790(16) 0.79417(15) 0.58054(9) 0.0315(6) Uani 1 1 d .
O1 O 0.62622(18) 0.89573(15) 0.62246(10) 0.0659(8) Uani 1 1 d U
Si1 Si 0.52576(7) 0.77276(6) 0.50131(4) 0.0468(3) Uani 1 1 d .
Y1 Y 0.74114(2) 0.794960(18) 0.600361(11) 0.03025(9) Uani 1 1 d .
C2 C 0.9075(2) 0.66945(19) 0.50895(12) 0.0391(8) Uani 1 1 d .
H2 H 0.8511 0.6786 0.5283 0.047 Uiso 1 1 calc R
N2 N 0.83174(17) 0.91566(15) 0.58022(9) 0.0297(6) Uani 1 1 d .
C3 C 0.9020(3) 0.5831(2) 0.49157(14) 0.0537(10) Uani 1 1 d .
H3A H 0.9540 0.5730 0.4707 0.081 Uiso 1 1 calc R
H3B H 0.8410 0.5743 0.4747 0.081 Uiso 1 1 calc R
H3C H 0.9077 0.5473 0.5183 0.081 Uiso 1 1 calc R
N3 N 0.76556(17) 0.65283(15) 0.62418(9) 0.0318(6) Uani 1 1 d .
C4 C 0.9965(2) 0.68806(19) 0.53987(12) 0.0346(8) Uani 1 1 d .
N4 N 0.6940(2) 0.73920(16) 0.67430(10) 0.0408(7) Uani 1 1 d .
C5 C 1.0834(2) 0.6475(2) 0.53371(13) 0.0450(9) Uani 1 1 d .
H5 H 1.0847 0.6051 0.5122 0.054 Uiso 1 1 calc R
C6 C 1.1669(3) 0.6686(2) 0.55864(14) 0.0509(10) Uani 1 1 d .
H6 H 1.2245 0.6415 0.5534 0.061 Uiso 1 1 calc R
C7 C 1.1655(2) 0.7298(2) 0.59134(14) 0.0493(10) Uani 1 1 d .
H7 H 1.2231 0.7436 0.6078 0.059 Uiso 1 1 calc R
C8 C 1.0817(2) 0.7720(2) 0.60085(12) 0.0394(9) Uani 1 1 d .
C9 C 1.0810(2) 0.8359(2) 0.63824(13) 0.0472(10) Uani 1 1 d .
H9 H 1.0459 0.8819 0.6241 0.057 Uiso 1 1 calc R
C10 C 1.1809(3) 0.8667(3) 0.65492(16) 0.0726(13) Uani 1 1 d .
H10A H 1.2161 0.8244 0.6713 0.109 Uiso 1 1 calc R
H10B H 1.1737 0.9114 0.6761 0.109 Uiso 1 1 calc R
H10C H 1.2159 0.8836 0.6279 0.109 Uiso 1 1 calc R
C11 C 1.0259(3) 0.8105(2) 0.68157(15) 0.0668(12) Uani 1 1 d .
H11A H 0.9635 0.7898 0.6714 0.100 Uiso 1 1 calc R
H11B H 1.0176 0.8562 0.7019 0.100 Uiso 1 1 calc R
H11C H 1.0619 0.7696 0.6987 0.100 Uiso 1 1 calc R
C12 C 0.9960(2) 0.75065(19) 0.57343(12) 0.0338(8) Uani 1 1 d .
C13 C 0.9070(2) 0.87088(19) 0.56947(10) 0.0301(7) Uani 1 1 d .
H13 H 0.9589 0.8936 0.5542 0.036 Uiso 1 1 calc R
C14 C 0.7126(3) 0.9646(2) 0.44929(14) 0.0551(10) Uani 1 1 d .
H14A H 0.6603 0.9654 0.4708 0.083 Uiso 1 1 calc R
H14B H 0.7029 0.9212 0.4271 0.083 Uiso 1 1 calc R
H14C H 0.7140 1.0147 0.4323 0.083 Uiso 1 1 calc R
C15 C 0.8074(2) 0.9530(2) 0.47715(11) 0.0373(8) Uani 1 1 d .
H15 H 0.8046 0.9006 0.4930 0.045 Uiso 1 1 calc R
C16 C 0.8924(2) 0.9507(2) 0.44390(13) 0.0498(10) Uani 1 1 d .
H16A H 0.8976 1.0016 0.4282 0.075 Uiso 1 1 calc R
H16B H 0.8815 0.9091 0.4205 0.075 Uiso 1 1 calc R
H16C H 0.9514 0.9398 0.4621 0.075 Uiso 1 1 calc R
C17 C 0.8236(2) 1.01570(19) 0.51520(12) 0.0364(8) Uani 1 1 d .
C18 C 0.8266(2) 1.0969(2) 0.50174(14) 0.0480(9) Uani 1 1 d .
H18 H 0.8210 1.1101 0.4696 0.058 Uiso 1 1 calc R
C19 C 0.8377(3) 1.1575(2) 0.53502(17) 0.0612(11) Uani 1 1 d .
H19 H 0.8396 1.2110 0.5254 0.073 Uiso 1 1 calc R
C20 C 0.8461(3) 1.1378(2) 0.58243(16) 0.0570(11) Uani 1 1 d .
H20 H 0.8536 1.1789 0.6047 0.068 Uiso 1 1 calc R
C21 C 0.8436(2) 1.0594(2) 0.59820(13) 0.0417(9) Uani 1 1 d .
C22 C 0.8584(3) 1.0403(2) 0.65081(13) 0.0501(10) Uani 1 1 d .
H22 H 0.8356 0.9852 0.6558 0.060 Uiso 1 1 calc R
C23 C 0.8005(3) 1.0960(2) 0.68248(15) 0.0641(12) Uani 1 1 d .
H23A H 0.8262 1.1496 0.6811 0.096 Uiso 1 1 calc R
H23B H 0.8053 1.0771 0.7148 0.096 Uiso 1 1 calc R
H23C H 0.7336 1.0964 0.6714 0.096 Uiso 1 1 calc R
C24 C 0.9668(3) 1.0429(3) 0.66525(15) 0.0668(12) Uani 1 1 d .
H24A H 1.0014 1.0068 0.6454 0.100 Uiso 1 1 calc R
H24B H 0.9760 1.0268 0.6979 0.100 Uiso 1 1 calc R
H24C H 0.9907 1.0966 0.6614 0.100 Uiso 1 1 calc R
C25 C 0.8335(2) 0.99711(19) 0.56411(12) 0.0324(7) Uani 1 1 d .
C26 C 1.0576(3) 0.5817(3) 0.66286(16) 0.0667(12) Uani 1 1 d .
H26A H 1.0761 0.5285 0.6729 0.100 Uiso 1 1 calc R
H26B H 1.0924 0.6206 0.6822 0.100 Uiso 1 1 calc R
H26C H 1.0726 0.5890 0.6301 0.100 Uiso 1 1 calc R
C27 C 0.9480(2) 0.5930(2) 0.66823(13) 0.0490(10) Uani 1 1 d .
H27 H 0.9328 0.6499 0.6627 0.059 Uiso 1 1 calc R
C28 C 0.9246(3) 0.5730(3) 0.71940(15) 0.0782(14) Uani 1 1 d .
H28A H 0.8567 0.5819 0.7237 0.117 Uiso 1 1 calc R
H28B H 0.9622 0.6069 0.7408 0.117 Uiso 1 1 calc R
H28C H 0.9400 0.5177 0.7259 0.117 Uiso 1 1 calc R
C29 C 0.8864(2) 0.5441(2) 0.63329(12) 0.0410(9) Uani 1 1 d .
C30 C 0.9155(3) 0.4672(2) 0.62112(14) 0.0492(10) Uani 1 1 d .
H30 H 0.9750 0.4482 0.6333 0.059 Uiso 1 1 calc R
C31 C 0.8601(3) 0.4183(2) 0.59187(14) 0.0578(11) Uani 1 1 d .
H31 H 0.8815 0.3669 0.5845 0.069 Uiso 1 1 calc R
C32 C 0.7722(3) 0.4459(2) 0.57346(14) 0.0557(11) Uani 1 1 d .
H32 H 0.7340 0.4125 0.5538 0.067 Uiso 1 1 calc R
C33 C 0.7391(3) 0.5233(2) 0.58387(12) 0.0421(9) Uani 1 1 d .
C34 C 0.6404(3) 0.5491(2) 0.56457(13) 0.0501(10) Uani 1 1 d .
H34 H 0.6321 0.6060 0.5726 0.060 Uiso 1 1 calc R
C35 C 0.6295(3) 0.5413(3) 0.51017(14) 0.0659(12) Uani 1 1 d .
H35A H 0.6778 0.5736 0.4957 0.099 Uiso 1 1 calc R
H35B H 0.5661 0.5594 0.4995 0.099 Uiso 1 1 calc R
H35C H 0.6376 0.4860 0.5013 0.099 Uiso 1 1 calc R
C36 C 0.5606(3) 0.5014(3) 0.58854(16) 0.0704(13) Uani 1 1 d .
H36A H 0.5637 0.4460 0.5791 0.106 Uiso 1 1 calc R
H36B H 0.4983 0.5231 0.5790 0.106 Uiso 1 1 calc R
H36C H 0.5699 0.5054 0.6225 0.106 Uiso 1 1 calc R
C37 C 0.7967(2) 0.57224(19) 0.61400(12) 0.0360(8) Uani 1 1 d .
C38 C 0.7216(2) 0.6657(2) 0.66359(12) 0.0359(8) Uani 1 1 d .
H38 H 0.7098 0.6232 0.6841 0.043 Uiso 1 1 calc R
C39 C 0.6430(3) 0.7519(2) 0.71686(13) 0.0452(9) Uani 1 1 d .
C40 C 0.5481(3) 0.7225(2) 0.72146(13) 0.0498(10) Uani 1 1 d .
C41 C 0.4943(3) 0.6686(3) 0.68396(14) 0.0631(12) Uani 1 1 d .
H41 H 0.5323 0.6680 0.6553 0.076 Uiso 1 1 calc R
C42 C 0.4866(3) 0.5823(3) 0.70172(16) 0.0824(15) Uani 1 1 d .
H42A H 0.5504 0.5611 0.7085 0.124 Uiso 1 1 calc R
H42B H 0.4540 0.5500 0.6777 0.124 Uiso 1 1 calc R
H42C H 0.4504 0.5814 0.7302 0.124 Uiso 1 1 calc R
C43 C 0.3930(3) 0.6982(4) 0.66984(18) 0.117(2) Uani 1 1 d .
H43A H 0.3671 0.6670 0.6435 0.176 Uiso 1 1 calc R
H43B H 0.3959 0.7538 0.6607 0.176 Uiso 1 1 calc R
H43C H 0.3519 0.6926 0.6964 0.176 Uiso 1 1 calc R
C44 C 0.5007(3) 0.7418(3) 0.76260(15) 0.0619(12) Uani 1 1 d .
H44 H 0.4382 0.7226 0.7662 0.074 Uiso 1 1 calc R
C45 C 0.5435(4) 0.7886(3) 0.79822(17) 0.0729(14) Uani 1 1 d .
H45 H 0.5101 0.8010 0.8253 0.087 Uiso 1 1 calc R
C46 C 0.6356(4) 0.8164(2) 0.79310(16) 0.0754(14) Uani 1 1 d .
H46 H 0.6640 0.8488 0.8168 0.090 Uiso 1 1 calc R
C47 C 0.6877(3) 0.7977(2) 0.75371(15) 0.0590(11) Uani 1 1 d .
C48 C 0.7900(4) 0.8271(3) 0.75047(18) 0.0766(15) Uani 1 1 d .
H48 H 0.8096 0.8191 0.7177 0.092 Uiso 1 1 calc R
C49 C 0.8565(4) 0.7777(4) 0.7830(3) 0.157(3) Uani 1 1 d .
H49A H 0.8465 0.7920 0.8155 0.235 Uiso 1 1 calc R
H49B H 0.9227 0.7880 0.7758 0.235 Uiso 1 1 calc R
H49C H 0.8425 0.7216 0.7784 0.235 Uiso 1 1 calc R
C50 C 0.8040(5) 0.9135(3) 0.7627(3) 0.147(3) Uani 1 1 d .
H50A H 0.7939 0.9213 0.7960 0.220 Uiso 1 1 calc R
H50B H 0.7583 0.9454 0.7442 0.220 Uiso 1 1 calc R
H50C H 0.8688 0.9295 0.7559 0.220 Uiso 1 1 calc R
C51 C 0.6509(2) 0.7721(2) 0.52771(13) 0.0451(9) Uani 1 1 d .
H51A H 0.6837 0.8074 0.5061 0.054 Uiso 1 1 calc R
H51B H 0.6723 0.7184 0.5195 0.054 Uiso 1 1 calc R
C52 C 0.4423(3) 0.7070(3) 0.53480(17) 0.0724(13) Uani 1 1 d .
H52A H 0.4625 0.6519 0.5323 0.109 Uiso 1 1 calc R
H52B H 0.3773 0.7125 0.5215 0.109 Uiso 1 1 calc R
H52C H 0.4441 0.7227 0.5677 0.109 Uiso 1 1 calc R
C53 C 0.4696(3) 0.8756(2) 0.49960(17) 0.0712(13) Uani 1 1 d .
H53A H 0.4671 0.8962 0.5314 0.107 Uiso 1 1 calc R
H53B H 0.4050 0.8723 0.4856 0.107 Uiso 1 1 calc R
H53C H 0.5079 0.9108 0.4809 0.107 Uiso 1 1 calc R
C54 C 0.5196(3) 0.7385(3) 0.43809(16) 0.0844(15) Uani 1 1 d .
H54A H 0.5558 0.7748 0.4191 0.127 Uiso 1 1 calc R
H54B H 0.4531 0.7375 0.4265 0.127 Uiso 1 1 calc R
H54C H 0.5467 0.6855 0.4361 0.127 Uiso 1 1 calc R
C55 C 0.6124(3) 0.9732(3) 0.6058(2) 0.0888(13) Uani 1 1 d U
H55A H 0.5944 0.9729 0.5721 0.107 Uiso 1 1 calc R
H55B H 0.6711 1.0047 0.6109 0.107 Uiso 1 1 calc R
C56 C 0.5313(4) 1.0076(3) 0.6341(3) 0.1145(15) Uani 1 1 d U
H56A H 0.5571 1.0444 0.6582 0.137 Uiso 1 1 calc R
H56B H 0.4855 1.0365 0.6132 0.137 Uiso 1 1 calc R
C57 C 0.4862(5) 0.9436(4) 0.6551(3) 0.1400(18) Uani 1 1 d U
H57A H 0.4171 0.9442 0.6469 0.168 Uiso 1 1 calc R
H57B H 0.4952 0.9465 0.6895 0.168 Uiso 1 1 calc R
C58 C 0.5302(4) 0.8703(4) 0.6373(3) 0.1322(16) Uani 1 1 d U
H58A H 0.4918 0.8486 0.6105 0.159 Uiso 1 1 calc R
H58B H 0.5360 0.8298 0.6621 0.159 Uiso 1 1 calc R

loop_
_atom_site_aniso_label
_atom_site_aniso_U_11
_atom_site_aniso_U_22
_atom_site_aniso_U_33
_atom_site_aniso_U_23
_atom_site_aniso_U_13
_atom_site_aniso_U_12
C1 0.065(3) 0.051(3) 0.049(2) 0.0002(19) -0.003(2) 0.013(2)
N1 0.0268(13) 0.0269(14) 0.0410(15) 0.0012(13) 0.0033(11) 0.0006(12)
O1 0.0512(15) 0.0506(16) 0.099(2) 0.0308(15) 0.0406(14) 0.0218(13)
Si1 0.0362(5) 0.0479(7) 0.0557(7) 0.0043(5) -0.0041(5) -0.0065(5)
Y1 0.02703(15) 0.02693(16) 0.03722(17) 0.00480(16) 0.00651(12) 0.00189(15)
C2 0.0379(19) 0.037(2) 0.043(2) -0.0016(17) 0.0109(16) 0.0066(16)
N2 0.0304(14) 0.0266(15) 0.0324(15) -0.0011(12) 0.0052(12) 0.0012(11)
C3 0.055(2) 0.046(2) 0.061(3) -0.011(2) 0.016(2) 0.0021(19)
N3 0.0317(14) 0.0293(15) 0.0351(16) -0.0004(12) 0.0082(12) 0.0002(12)
C4 0.0291(17) 0.036(2) 0.0392(19) 0.0090(16) 0.0103(15) 0.0043(14)
N4 0.0549(19) 0.0299(16) 0.0389(17) 0.0050(13) 0.0173(14) 0.0102(14)
C5 0.046(2) 0.041(2) 0.049(2) 0.0114(18) 0.0157(18) 0.0095(17)
C6 0.033(2) 0.054(2) 0.067(3) 0.012(2) 0.0140(19) 0.0171(18)
C7 0.0298(19) 0.056(3) 0.062(3) 0.020(2) -0.0009(18) 0.0042(17)
C8 0.0322(18) 0.037(2) 0.049(2) 0.0141(17) 0.0035(16) -0.0003(15)
C9 0.0362(19) 0.048(2) 0.057(2) 0.0105(19) -0.0106(18) -0.0046(17)
C10 0.056(3) 0.084(3) 0.076(3) 0.003(3) -0.017(2) -0.014(2)
C11 0.073(3) 0.063(3) 0.065(3) -0.001(2) 0.010(2) -0.011(2)
C12 0.0253(16) 0.0324(19) 0.044(2) 0.0124(16) 0.0090(15) 0.0044(14)
C13 0.0296(17) 0.0332(19) 0.0277(17) 0.0033(15) 0.0028(14) -0.0063(14)
C14 0.046(2) 0.062(3) 0.057(3) 0.005(2) -0.0049(19) -0.0029(19)
C15 0.0401(19) 0.036(2) 0.036(2) 0.0067(16) 0.0035(16) -0.0046(15)
C16 0.049(2) 0.053(2) 0.048(2) 0.0043(19) 0.0130(18) -0.0036(19)
C17 0.0321(18) 0.0329(19) 0.045(2) 0.0064(16) 0.0044(16) -0.0012(15)
C18 0.048(2) 0.037(2) 0.058(2) 0.0146(19) 0.0021(19) -0.0045(17)
C19 0.072(3) 0.032(2) 0.080(3) 0.012(2) 0.005(2) 0.000(2)
C20 0.067(3) 0.030(2) 0.074(3) -0.009(2) 0.009(2) -0.0068(19)
C21 0.045(2) 0.031(2) 0.050(2) -0.0023(17) 0.0111(17) -0.0028(16)
C22 0.061(3) 0.042(2) 0.048(2) -0.0157(19) 0.010(2) -0.0073(19)
C23 0.068(3) 0.060(3) 0.067(3) -0.027(2) 0.020(2) -0.007(2)
C24 0.067(3) 0.080(3) 0.054(3) -0.014(2) 0.002(2) 0.009(2)
C25 0.0299(17) 0.0282(18) 0.040(2) -0.0016(15) 0.0087(15) -0.0016(14)
C26 0.050(2) 0.072(3) 0.078(3) 0.022(2) 0.004(2) 0.004(2)
C27 0.045(2) 0.045(2) 0.057(3) 0.0104(19) 0.0037(19) 0.0072(18)
C28 0.065(3) 0.117(4) 0.053(3) -0.002(3) 0.004(2) 0.001(3)
C29 0.047(2) 0.035(2) 0.042(2) 0.0079(17) 0.0142(17) 0.0062(17)
C30 0.056(2) 0.042(2) 0.051(2) 0.0144(19) 0.020(2) 0.0197(19)
C31 0.089(3) 0.034(2) 0.053(3) 0.006(2) 0.023(2) 0.017(2)
C32 0.082(3) 0.036(2) 0.051(2) -0.0023(19) 0.014(2) -0.006(2)
C33 0.054(2) 0.031(2) 0.042(2) -0.0035(16) 0.0125(18) -0.0046(17)
C34 0.057(2) 0.039(2) 0.055(3) -0.0096(19) 0.005(2) -0.0114(18)
C35 0.071(3) 0.070(3) 0.057(3) -0.004(2) 0.002(2) -0.014(2)
C36 0.065(3) 0.076(3) 0.071(3) -0.008(3) 0.009(2) -0.016(2)
C37 0.045(2) 0.0271(19) 0.037(2) 0.0047(15) 0.0143(16) 0.0034(15)
C38 0.0350(18) 0.035(2) 0.039(2) 0.0096(16) 0.0087(16) 0.0015(15)
C39 0.066(3) 0.026(2) 0.045(2) 0.0091(17) 0.0223(19) 0.0150(18)
C40 0.049(2) 0.053(3) 0.048(2) 0.0106(19) 0.0176(18) 0.0225(19)
C41 0.040(2) 0.110(4) 0.039(2) 0.006(2) -0.0001(18) 0.022(2)
C42 0.088(4) 0.096(4) 0.062(3) 0.000(3) -0.005(3) -0.022(3)
C43 0.060(3) 0.218(7) 0.075(4) 0.020(4) 0.003(3) 0.033(4)
C44 0.060(3) 0.065(3) 0.063(3) 0.009(2) 0.031(2) 0.020(2)
C45 0.097(4) 0.050(3) 0.076(3) -0.006(3) 0.055(3) 0.011(3)
C46 0.117(4) 0.042(3) 0.071(3) -0.018(2) 0.053(3) -0.008(2)
C47 0.085(3) 0.034(2) 0.062(3) -0.009(2) 0.039(2) -0.008(2)
C48 0.096(4) 0.066(3) 0.071(3) -0.031(3) 0.041(3) -0.028(3)
C49 0.084(4) 0.144(6) 0.244(9) 0.052(6) 0.032(5) -0.035(4)
C50 0.185(7) 0.068(4) 0.193(7) -0.041(4) 0.077(6) -0.065(4)
C51 0.0343(19) 0.041(2) 0.060(2) 0.0146(18) -0.0010(17) -0.0046(15)
C52 0.045(2) 0.075(3) 0.098(4) 0.011(3) 0.005(2) -0.017(2)
C53 0.063(3) 0.059(3) 0.090(3) 0.011(3) -0.010(2) 0.005(2)
C54 0.085(3) 0.094(4) 0.073(3) -0.005(3) -0.015(3) -0.012(3)
C55 0.056(2) 0.058(2) 0.155(3) 0.016(3) 0.034(2) 0.015(2)
C56 0.067(3) 0.076(3) 0.203(4) -0.004(3) 0.043(3) 0.027(2)
C57 0.104(3) 0.129(4) 0.192(4) 0.007(3) 0.058(3) 0.044(3)
C58 0.106(3) 0.113(3) 0.182(4) 0.042(3) 0.056(3) 0.039(3)

loop_
_atom_type_symbol
_atom_type_description
_atom_type_scat_dispersion_real
_atom_type_scat_dispersion_imag
_atom_type_scat_source
C C 0.0033 0.0016 'International Tables Vol C Tables 4.2.6.8 and 6.1.1.4'
H H 0.0000 0.0000 'International Tables Vol C Tables 4.2.6.8 and 6.1.1.4'
N N 0.0061 0.0033 'International Tables Vol C Tables 4.2.6.8 and 6.1.1.4'
O O 0.0106 0.0060 'International Tables Vol C Tables 4.2.6.8 and 6.1.1.4'
Si Si 0.0817 0.0704 'International Tables Vol C Tables 4.2.6.8 and 6.1.1.4'
Y Y -2.7962 3.5667 'International Tables Vol C Tables 4.2.6.8 and 6.1.1.4'

loop_
_geom_angle_atom_site_label_1
_geom_angle_atom_site_label_2
_geom_angle_atom_site_label_3
_geom_angle
C2 C1 H1A 109.5
C2 C1 H1B 109.5
H1A C1 H1B 109.5
C2 C1 H1C 109.5
H1A C1 H1C 109.5
H1B C1 H1C 109.5
C13 N1 C12 117.1(3)
C13 N1 Y1 92.91(18)
C12 N1 Y1 149.8(2)
C55 O1 C58 104.5(3)
C55 O1 Y1 130.2(2)
C58 O1 Y1 119.1(3)
C51 Si1 C54 112.6(2)
C51 Si1 C52 112.26(18)
C54 Si1 C52 107.3(2)
C51 Si1 C53 113.16(18)
C54 Si1 C53 104.6(2)
C52 Si1 C53 106.4(2)
C51 Y1 N1 105.84(10)
C51 Y1 N4 122.17(11)
N1 Y1 N4 120.08(9)
C51 Y1 O1 90.38(11)
N1 Y1 O1 135.67(9)
N4 Y1 O1 80.72(9)
C51 Y1 N2 100.78(10)
N1 Y1 N2 56.18(8)
N4 Y1 N2 132.91(9)
O1 Y1 N2 80.63(9)
C51 Y1 N3 98.02(10)
N1 Y1 N3 86.37(8)
N4 Y1 N3 55.51(9)
O1 Y1 N3 132.72(8)
N2 Y1 N3 141.42(8)
C4 C2 C1 110.5(3)
C4 C2 C3 114.1(3)
C1 C2 C3 110.4(3)
C4 C2 H2 107.2
C1 C2 H2 107.2
C3 C2 H2 107.2
C13 N2 C25 115.9(3)
C13 N2 Y1 90.29(18)
C25 N2 Y1 150.22(19)
C2 C3 H3A 109.5
C2 C3 H3B 109.5
H3A C3 H3B 109.5
C2 C3 H3C 109.5
H3A C3 H3C 109.5
H3B C3 H3C 109.5
C38 N3 C37 118.4(3)
C38 N3 Y1 90.59(19)
C37 N3 Y1 150.8(2)
C5 C4 C12 118.1(3)
C5 C4 C2 120.9(3)
C12 C4 C2 120.9(3)
C38 N4 C39 119.0(3)
C38 N4 Y1 94.0(2)
C39 N4 Y1 146.3(2)
C6 C5 C4 121.5(4)
C6 C5 H5 119.3
C4 C5 H5 119.3
C5 C6 C7 119.8(3)
C5 C6 H6 120.1
C7 C6 H6 120.1
C6 C7 C8 122.6(3)
C6 C7 H7 118.7
C8 C7 H7 118.7
C7 C8 C12 116.6(3)
C7 C8 C9 121.7(3)
C12 C8 C9 121.7(3)
C8 C9 C11 112.5(3)
C8 C9 C10 114.9(3)
C11 C9 C10 108.8(3)
C8 C9 H9 106.7
C11 C9 H9 106.7
C10 C9 H9 106.7
C9 C10 H10A 109.5
C9 C10 H10B 109.5
H10A C10 H10B 109.5
C9 C10 H10C 109.5
H10A C10 H10C 109.5
H10B C10 H10C 109.5
C9 C11 H11A 109.5
C9 C11 H11B 109.5
H11A C11 H11B 109.5
C9 C11 H11C 109.5
H11A C11 H11C 109.5
H11B C11 H11C 109.5
C4 C12 C8 121.3(3)
C4 C12 N1 119.7(3)
C8 C12 N1 119.0(3)
N1 C13 N2 119.5(3)
N1 C13 H13 120.3
N2 C13 H13 120.3
C15 C14 H14A 109.5
C15 C14 H14B 109.5
H14A C14 H14B 109.5
C15 C14 H14C 109.5
H14A C14 H14C 109.5
H14B C14 H14C 109.5
C17 C15 C14 112.3(3)
C17 C15 C16 110.9(3)
C14 C15 C16 110.9(3)
C17 C15 H15 107.5
C14 C15 H15 107.5
C16 C15 H15 107.5
C15 C16 H16A 109.5
C15 C16 H16B 109.5
H16A C16 H16B 109.5
C15 C16 H16C 109.5
H16A C16 H16C 109.5
H16B C16 H16C 109.5
C18 C17 C25 118.1(3)
C18 C17 C15 118.8(3)
C25 C17 C15 123.1(3)
C19 C18 C17 121.6(4)
C19 C18 H18 119.2
C17 C18 H18 119.2
C20 C19 C18 119.1(4)
C20 C19 H19 120.4
C18 C19 H19 120.4
C19 C20 C21 122.4(4)
C19 C20 H20 118.8
C21 C20 H20 118.8
C20 C21 C25 118.6(3)
C20 C21 C22 120.5(3)
C25 C21 C22 120.8(3)
C21 C22 C24 109.9(3)
C21 C22 C23 112.8(3)
C24 C22 C23 110.9(3)
C21 C22 H22 107.7
C24 C22 H22 107.7
C23 C22 H22 107.7
C22 C23 H23A 109.5
C22 C23 H23B 109.5
H23A C23 H23B 109.5
C22 C23 H23C 109.5
H23A C23 H23C 109.5
H23B C23 H23C 109.5
C22 C24 H24A 109.5
C22 C24 H24B 109.5
H24A C24 H24B 109.5
C22 C24 H24C 109.5
H24A C24 H24C 109.5
H24B C24 H24C 109.5
C17 C25 C21 120.2(3)
C17 C25 N2 121.0(3)
C21 C25 N2 118.8(3)
C27 C26 H26A 109.5
C27 C26 H26B 109.5
H26A C26 H26B 109.5
C27 C26 H26C 109.5
H26A C26 H26C 109.5
H26B C26 H26C 109.5
C29 C27 C28 111.1(3)
C29 C27 C26 113.5(3)
C28 C27 C26 108.4(3)
C29 C27 H27 107.9
C28 C27 H27 107.9
C26 C27 H27 107.9
C27 C28 H28A 109.5
C27 C28 H28B 109.5
H28A C28 H28B 109.5
C27 C28 H28C 109.5
H28A C28 H28C 109.5
H28B C28 H28C 109.5
C30 C29 C37 118.0(3)
C30 C29 C27 119.8(3)
C37 C29 C27 122.1(3)
C31 C30 C29 122.4(4)
C31 C30 H30 118.8
C29 C30 H30 118.8
C30 C31 C32 119.3(4)
C30 C31 H31 120.4
C32 C31 H31 120.4
C31 C32 C33 121.1(4)
C31 C32 H32 119.4
C33 C32 H32 119.4
C37 C33 C32 118.7(3)
C37 C33 C34 122.2(3)
C32 C33 C34 118.9(3)
C33 C34 C35 112.5(3)
C33 C34 C36 110.4(3)
C35 C34 C36 110.6(3)
C33 C34 H34 107.7
C35 C34 H34 107.7
C36 C34 H34 107.7
C34 C35 H35A 109.5
C34 C35 H35B 109.5
H35A C35 H35B 109.5
C34 C35 H35C 109.5
H35A C35 H35C 109.5
H35B C35 H35C 109.5
C34 C36 H36A 109.5
C34 C36 H36B 109.5
H36A C36 H36B 109.5
C34 C36 H36C 109.5
H36A C36 H36C 109.5
H36B C36 H36C 109.5
C33 C37 C29 120.4(3)
C33 C37 N3 119.8(3)
C29 C37 N3 119.8(3)
N3 C38 N4 119.7(3)
N3 C38 H38 120.1
N4 C38 H38 120.1
C47 C39 C40 120.0(3)
C47 C39 N4 118.7(3)
C40 C39 N4 121.2(3)
C44 C40 C39 117.9(4)
C44 C40 C41 118.1(4)
C39 C40 C41 123.9(3)
C43 C41 C42 108.3(4)
C43 C41 C40 113.5(4)
C42 C41 C40 111.1(3)
C43 C41 H41 107.9
C42 C41 H41 107.9
C40 C41 H41 107.9
C41 C42 H42A 109.5
C41 C42 H42B 109.5
H42A C42 H42B 109.5
C41 C42 H42C 109.5
H42A C42 H42C 109.5
H42B C42 H42C 109.5
C41 C43 H43A 109.5
C41 C43 H43B 109.5
H43A C43 H43B 109.5
C41 C43 H43C 109.5
H43A C43 H43C 109.5
H43B C43 H43C 109.5
C45 C44 C40 122.1(4)
C45 C44 H44 118.9
C40 C44 H44 118.9
C46 C45 C44 119.0(4)
C46 C45 H45 120.5
C44 C45 H45 120.5
C45 C46 C47 121.8(4)
C45 C46 H46 119.1
C47 C46 H46 119.1
C46 C47 C39 119.1(4)
C46 C47 C48 119.9(4)
C39 C47 C48 121.0(3)
C50 C48 C47 114.4(4)
C50 C48 C49 108.4(5)
C47 C48 C49 109.5(4)
C50 C48 H48 108.1
C47 C48 H48 108.1
C49 C48 H48 108.1
C48 C49 H49A 109.5
C48 C49 H49B 109.5
H49A C49 H49B 109.5
C48 C49 H49C 109.5
H49A C49 H49C 109.5
H49B C49 H49C 109.5
C48 C50 H50A 109.5
C48 C50 H50B 109.5
H50A C50 H50B 109.5
C48 C50 H50C 109.5
H50A C50 H50C 109.5
H50B C50 H50C 109.5
Si1 C51 Y1 142.1(2)
Si1 C51 H51A 101.4
Y1 C51 H51A 101.4
Si1 C51 H51B 101.4
Y1 C51 H51B 101.4
H51A C51 H51B 104.6
Si1 C52 H52A 109.5
Si1 C52 H52B 109.5
H52A C52 H52B 109.5
Si1 C52 H52C 109.5
H52A C52 H52C 109.5
H52B C52 H52C 109.5
Si1 C53 H53A 109.5
Si1 C53 H53B 109.5
H53A C53 H53B 109.5
Si1 C53 H53C 109.5
H53A C53 H53C 109.5
H53B C53 H53C 109.5
Si1 C54 H54A 109.5
Si1 C54 H54B 109.5
H54A C54 H54B 109.5
Si1 C54 H54C 109.5
H54A C54 H54C 109.5
H54B C54 H54C 109.5
O1 C55 C56 105.6(4)
O1 C55 H55A 110.6
C56 C55 H55A 110.6
O1 C55 H55B 110.6
C56 C55 H55B 110.6
H55A C55 H55B 108.7
C57 C56 C55 106.9(4)
C57 C56 H56A 110.3
C55 C56 H56A 110.3
C57 C56 H56B 110.3
C55 C56 H56B 110.3
H56A C56 H56B 108.6
C56 C57 C58 107.2(5)
C56 C57 H57A 110.3
C58 C57 H57A 110.3
C56 C57 H57B 110.3
C58 C57 H57B 110.3
H57A C57 H57B 108.5
C57 C58 O1 104.5(5)
C57 C58 H58A 110.8
O1 C58 H58A 110.8
C57 C58 H58B 110.8
O1 C58 H58B 110.8
H58A C58 H58B 108.9

loop_
_geom_bond_atom_site_label_1
_geom_bond_atom_site_label_2
_geom_bond_distance
C1 C2 1.514(5)
C1 H1A 0.9600
C1 H1B 0.9600
C1 H1C 0.9600
N1 C13 1.313(4)
N1 C12 1.436(4)
N1 Y1 2.390(2)
O1 C55 1.381(5)
O1 C58 1.468(6)
O1 Y1 2.406(2)
Si1 C51 1.849(3)
Si1 C54 1.864(5)
Si1 C52 1.871(4)
Si1 C53 1.877(4)
Y1 C51 2.376(3)
Y1 N4 2.391(3)
Y1 N2 2.443(2)
Y1 N3 2.475(3)
C2 C4 1.504(4)
C2 C3 1.518(5)
C2 H2 0.9800
N2 C13 1.323(4)
N2 C25 1.428(4)
C3 H3A 0.9600
C3 H3B 0.9600
C3 H3C 0.9600
N3 C38 1.303(4)
N3 C37 1.439(4)
C4 C5 1.393(4)
C4 C12 1.405(4)
N4 C38 1.319(4)
N4 C39 1.429(4)
C5 C6 1.368(5)
C5 H5 0.9300
C6 C7 1.372(5)
C6 H6 0.9300
C7 C8 1.389(5)
C7 H7 0.9300
C8 C12 1.427(4)
C8 C9 1.495(5)
C9 C11 1.522(5)
C9 C10 1.525(5)
C9 H9 0.9800
C10 H10A 0.9600
C10 H10B 0.9600
C10 H10C 0.9600
C11 H11A 0.9600
C11 H11B 0.9600
C11 H11C 0.9600
C13 H13 0.9300
C14 C15 1.507(4)
C14 H14A 0.9600
C14 H14B 0.9600
C14 H14C 0.9600
C15 C17 1.503(5)
C15 C16 1.531(4)
C15 H15 0.9800
C16 H16A 0.9600
C16 H16B 0.9600
C16 H16C 0.9600
C17 C18 1.402(4)
C17 C25 1.410(4)
C18 C19 1.379(5)
C18 H18 0.9300
C19 C20 1.372(5)
C19 H19 0.9300
C20 C21 1.378(5)
C20 H20 0.9300
C21 C25 1.413(4)
C21 C22 1.517(5)
C22 C24 1.532(5)
C22 C23 1.533(5)
C22 H22 0.9800
C23 H23A 0.9600
C23 H23B 0.9600
C23 H23C 0.9600
C24 H24A 0.9600
C24 H24B 0.9600
C24 H24C 0.9600
C26 C27 1.537(5)
C26 H26A 0.9600
C26 H26B 0.9600
C26 H26C 0.9600
C27 C29 1.508(5)
C27 C28 1.524(5)
C27 H27 0.9800
C28 H28A 0.9600
C28 H28B 0.9600
C28 H28C 0.9600
C29 C30 1.387(5)
C29 C37 1.410(4)
C30 C31 1.366(5)
C30 H30 0.9300
C31 C32 1.376(5)
C31 H31 0.9300
C32 C33 1.401(5)
C32 H32 0.9300
C33 C37 1.396(5)
C33 C34 1.507(5)
C34 C35 1.535(5)
C34 C36 1.535(5)
C34 H34 0.9800
C35 H35A 0.9600
C35 H35B 0.9600
C35 H35C 0.9600
C36 H36A 0.9600
C36 H36B 0.9600
C36 H36C 0.9600
C38 H38 0.9300
C39 C47 1.406(5)
C39 C40 1.409(5)
C40 C44 1.390(5)
C40 C41 1.548(6)
C41 C43 1.519(5)
C41 C42 1.524(6)
C41 H41 0.9800
C42 H42A 0.9600
C42 H42B 0.9600
C42 H42C 0.9600
C43 H43A 0.9600
C43 H43B 0.9600
C43 H43C 0.9600
C44 C45 1.380(6)
C44 H44 0.9300
C45 C46 1.365(6)
C45 H45 0.9300
C46 C47 1.381(5)
C46 H46 0.9300
C47 C48 1.501(6)
C48 C50 1.488(6)
C48 C49 1.509(8)
C48 H48 0.9800
C49 H49A 0.9600
C49 H49B 0.9600
C49 H49C 0.9600
C50 H50A 0.9600
C50 H50B 0.9600
C50 H50C 0.9600
C51 H51A 0.9700
C51 H51B 0.9700
C52 H52A 0.9600
C52 H52B 0.9600
C52 H52C 0.9600
C53 H53A 0.9600
C53 H53B 0.9600
C53 H53C 0.9600
C54 H54A 0.9600
C54 H54B 0.9600
C54 H54C 0.9600
C55 C56 1.511(6)
C55 H55A 0.9700
C55 H55B 0.9700
C56 C57 1.378(7)
C56 H56A 0.9700
C56 H56B 0.9700
C57 C58 1.458(7)
C57 H57A 0.9700
C57 H57B 0.9700
C58 H58A 0.9700
C58 H58B 0.9700

loop_
_platon_squeeze_void_nr
_platon_squeeze_void_average_x
_platon_squeeze_void_average_y
_platon_squeeze_void_average_z
_platon_squeeze_void_volume
_platon_squeeze_void_count_electrons
_platon_squeeze_void_content
1 0.250 0.682 0.750 592 123 ' '
2 0.750 0.818 0.250 592 123 ' '
